data_4343217
loop_
_publ_author_name
'Qiu, Jie'
'Vlaisavljevich, Bess'
'Jouffret, Laurent'
'Nguyen, Kevin'
'Szymanowski, Jennifer E. S.'
'Gagliardi, Laura'
'Burns, Peter C.'

_publ_section_title
;
 Cation templating and electronic structure effects in uranyl cage
 clusters probed by the isolation of peroxide-bridged uranyl dimers.
;
_journal_issue 9
_journal_name_full 'Inorganic chemistry'
_journal_page_first 4445
_journal_page_last 4455
_journal_paper_doi 10.1021/acs.inorgchem.5b00248
_journal_volume 54
_journal_year 2015
_chemical_formula_moiety (UO2)2(O2)(H2O)2(C7H3O4N)2(C16H36N)2(H2O)6
_chemical_formula_sum 'C46 N4 O22 U2'
_chemical_formula_weight 1436.56
_chemical_melting_point ?
_chemical_name_common dimer3
_chemical_name_systematic
; 
 ? 
;
_space_group_IT_number 14
_symmetry_cell_setting monoclinic
_symmetry_space_group_name_Hall '-P 2ybc'
_symmetry_space_group_name_H-M 'P 1 21/c 1'
_atom_sites_solution_hydrogens none
_atom_sites_solution_primary direct
_atom_sites_solution_secondary difmap
_audit_creation_method SHELXL-97
_cell_angle_alpha 90.00
_cell_angle_beta 115.2120(10)
_cell_angle_gamma 90.00
_cell_formula_units_Z 4
_cell_length_a 20.9164(15)
_cell_length_b 17.7959(12)
_cell_length_c 18.9742(13)
_cell_measurement_reflns_used 14624
_cell_measurement_temperature 100(2)
_cell_measurement_theta_max 27.50
_cell_measurement_theta_min 1.08
_cell_volume 6389.9(8)
_computing_cell_refinement APEX2
_computing_data_collection APEX2
_computing_data_reduction APEX2
_computing_molecular_graphics CrystalMaker
_computing_publication_material 'SHELCIF-97 (Sheldrick, 2008)'
_computing_structure_refinement 'SHELXL-97 (Sheldrick, 2008)'
_computing_structure_solution 'SHELXS-97 (Sheldrick, 2008)'
_diffrn_ambient_temperature 100(2)
_diffrn_detector_area_resol_mean 0
_diffrn_measured_fraction_theta_full 0.996
_diffrn_measured_fraction_theta_max 0.996
_diffrn_measurement_device_type 'Bruker APEX2 QUAZAR'
_diffrn_measurement_method Sphere
_diffrn_radiation_monochromator graphite
_diffrn_radiation_source 'fine-focus sealed tube'
_diffrn_radiation_type MoK\a
_diffrn_radiation_wavelength 0.71073
_diffrn_reflns_av_R_equivalents 0.0331
_diffrn_reflns_av_sigmaI/netI 0.0252
_diffrn_reflns_limit_h_max 26
_diffrn_reflns_limit_h_min -27
_diffrn_reflns_limit_k_max 23
_diffrn_reflns_limit_k_min -23
_diffrn_reflns_limit_l_max 24
_diffrn_reflns_limit_l_min -24
_diffrn_reflns_number 74684
_diffrn_reflns_theta_full 27.50
_diffrn_reflns_theta_max 27.50
_diffrn_reflns_theta_min 1.08
_exptl_absorpt_coefficient_mu 5.128
_exptl_absorpt_correction_T_max 0.681
_exptl_absorpt_correction_T_min 0.413
_exptl_absorpt_correction_type multi-scan
_exptl_absorpt_process_details SADABS
_exptl_crystal_colour yellow
_exptl_crystal_density_diffrn 1.493
_exptl_crystal_density_meas ?
_exptl_crystal_density_method 'not measured'
_exptl_crystal_description block
_exptl_crystal_F_000 2656
_exptl_crystal_size_max 0.20
_exptl_crystal_size_mid 0.15
_exptl_crystal_size_min 0.075
_refine_diff_density_max 3.736
_refine_diff_density_min -0.830
_refine_diff_density_rms 0.213
_refine_ls_extinction_method none
_refine_ls_goodness_of_fit_ref 1.081
_refine_ls_hydrogen_treatment none
_refine_ls_matrix_type full
_refine_ls_number_parameters 676
_refine_ls_number_reflns 14624
_refine_ls_number_restraints 0
_refine_ls_restrained_S_all 1.081
_refine_ls_R_factor_all 0.0529
_refine_ls_R_factor_gt 0.0437
_refine_ls_shift/su_max 0.002
_refine_ls_shift/su_mean 0.000
_refine_ls_structure_factor_coef Fsqd
_refine_ls_weighting_details 'calc w=1/[\s^2^(Fo^2^)+(0.0814P)^2^+31.9818P] where P=(Fo^2^+2Fc^2^)/3'
_refine_ls_weighting_scheme calc
_refine_ls_wR_factor_gt 0.1358
_refine_ls_wR_factor_ref 0.1435
_reflns_number_gt 12495
_reflns_number_total 14624
_reflns_threshold_expression >2sigma(I)
_cod_data_source_file ic5b00248_si_001.cif
_cod_data_source_block dimer3
_cod_depositor_comments
;
The following automatic conversions were performed:

'_chemical_melting_point' value 'n/a' was changed to '?' - the value
is undefined or not given.

'_symmetry_cell_setting' value 'Monoclinic' changed to 'monoclinic'
according to
/usr/data/users/saulius/crontab/automatic-downloads/current/ACS/lib/dictionaries/cif_core.dic
dictionary named 'cif_core.dic' version 2.4.2 from 2011-04-26.

'_exptl_crystal_density_meas' value 'n/a' was changed to '?' - the
value is perceived as not measured.

Automatic conversion script
Id: cif_fix_values 3271 2015-04-21 07:52:19Z andrius 
;
_cod_original_sg_symbol_H-M P2(1)/c
_cod_database_code 4343217

loop_
_symmetry_equiv_pos_as_xyz
'x, y, z'
'-x, y+1/2, -z+1/2'
'-x, -y, -z'
'x, -y-1/2, z-1/2'

loop_
_atom_site_label
_atom_site_type_symbol
_atom_site_fract_x
_atom_site_fract_y
_atom_site_fract_z
_atom_site_U_iso_or_equiv
_atom_site_adp_type
_atom_site_occupancy
_atom_site_symmetry_multiplicity
_atom_site_calc_flag
_atom_site_refinement_flags
U1 U 0.217662(12) 0.531231(13) 0.228017(13) 0.02967(8) Uani 1 1 d .
U2 U 0.162742(12) 0.505225(12) 0.412328(12) 0.02828(8) Uani 1 1 d .
O1 O 0.1339(2) 0.5437(2) 0.2820(2) 0.0305(9) Uani 1 1 d .
O2 O 0.2040(2) 0.5701(3) 0.3354(2) 0.0322(9) Uani 1 1 d .
O3 O 0.1406(2) 0.5946(2) 0.4400(3) 0.0340(10) Uani 1 1 d .
O4 O 0.0381(3) 0.4836(3) 0.3321(3) 0.0360(10) Uani 1 1 d .
O5 O 0.1829(3) 0.4135(3) 0.3901(3) 0.0363(10) Uani 1 1 d .
O6 O 0.2029(2) 0.6260(3) 0.1949(3) 0.0349(10) Uani 1 1 d .
O7 O -0.0724(2) 0.4514(3) 0.3104(3) 0.0393(11) Uani 1 1 d .
O8 O 0.0971(3) 0.4981(3) 0.1308(3) 0.0393(11) Uani 1 1 d .
O9 O 0.2384(3) 0.4363(3) 0.2591(3) 0.0376(10) Uani 1 1 d .
O10 O 0.2921(3) 0.5346(3) 0.4720(3) 0.0495(14) Uani 1 1 d .
O11 O 0.2150(3) 0.4975(3) 0.1027(3) 0.0413(11) Uani 1 1 d .
O12 O 0.2234(3) 0.4712(3) 0.5506(3) 0.0388(11) Uani 1 1 d .
O13 O 0.2296(3) 0.4277(3) 0.6640(3) 0.0425(11) Uani 1 1 d .
O14 O 0.2566(4) 0.4967(4) 0.0120(4) 0.0659(18) Uani 1 1 d .
O15 O 0.3291(3) 0.5659(3) 0.3444(3) 0.0433(12) Uani 1 1 d .
O16 O 0.4440(3) 0.5929(5) 0.4042(4) 0.077(2) Uani 1 1 d .
O17 O -0.1852(3) 0.5371(3) 0.2196(3) 0.0447(12) Uani 1 1 d .
O18 O -0.0060(3) 0.4636(4) 0.1726(3) 0.0502(14) Uani 1 1 d .
O19 O 0.3092(3) 0.5076(4) -0.0966(4) 0.0593(16) Uani 1 1 d .
O20 O 0.1316(3) 0.4477(4) -0.1001(3) 0.0547(14) Uani 1 1 d .
O21 O 0.0519(4) 0.4265(4) -0.0085(4) 0.0633(16) Uani 1 1 d .
O22 O 0.3726(6) 0.4442(12) 0.7249(8) 0.098(7) Uani 0.50 1 d P
O23 O 0.4417(9) 0.4719(10) -0.0915(13) 0.102(6) Uani 0.50 1 d P
N1 N 0.3337(3) 0.5461(4) 0.2108(3) 0.0393(13) Uani 1 1 d .
N2 N 0.0894(3) 0.4440(3) 0.4771(3) 0.0304(11) Uani 1 1 d .
N3 N 0.1815(3) 0.7859(3) 0.3390(3) 0.0261(10) Uani 1 1 d .
N4 N 0.3325(3) 0.2517(4) 0.4244(4) 0.0549(18) Uani 1 1 d .
C1 C 0.2044(3) 0.8391(3) 0.2920(4) 0.0292(12) Uani 1 1 d .
C2 C -0.0090(4) 0.4577(4) 0.3520(4) 0.0348(14) Uani 1 1 d .
C3 C 0.0198(4) 0.4329(4) 0.4369(4) 0.0338(13) Uani 1 1 d .
C4 C 0.1541(3) 0.8353(3) 0.3857(3) 0.0272(12) Uani 1 1 d .
C5 C 0.1226(3) 0.7924(3) 0.4326(3) 0.0283(12) Uani 1 1 d .
C6 C 0.3325(4) 0.5351(5) 0.1403(4) 0.0436(17) Uani 1 1 d .
C7 C 0.3930(4) 0.5717(5) 0.2696(5) 0.0477(18) Uani 1 1 d .
C8 C 0.2635(5) 0.5076(5) 0.0796(5) 0.0464(18) Uani 1 1 d .
C9 C 0.3909(5) 0.5512(6) 0.1254(6) 0.063(2) Uani 1 1 d .
C10 C 0.3889(4) 0.5775(5) 0.3460(5) 0.0512(19) Uani 1 1 d .
C11 C 0.4526(4) 0.5880(6) 0.2580(6) 0.062(2) Uani 1 1 d .
C12 C 0.1190(4) 0.4265(4) 0.5533(4) 0.0343(13) Uani 1 1 d .
C13 C 0.1145(4) 0.8431(4) 0.4927(4) 0.0385(15) Uani 1 1 d .
C14 C 0.1967(4) 0.4422(4) 0.5933(4) 0.0363(14) Uani 1 1 d .
C15 C 0.0797(4) 0.3963(4) 0.5902(4) 0.0377(14) Uani 1 1 d .
C16 C 0.4513(5) 0.5790(7) 0.1844(7) 0.070(3) Uani 1 1 d .
C17 C 0.2333(3) 0.8021(4) 0.2383(4) 0.0330(13) Uani 1 1 d .
C18 C 0.0077(4) 0.3837(4) 0.5471(4) 0.0389(15) Uani 1 1 d .
C19 C -0.0230(4) 0.4026(4) 0.4689(4) 0.0374(14) Uani 1 1 d .
C20 C 0.2450(4) 0.8638(5) 0.1883(4) 0.0429(16) Uani 1 1 d .
C21 C 0.2752(5) 0.8302(6) 0.1332(5) 0.061(2) Uani 1 1 d .
C22 C 0.0781(4) 0.8023(5) 0.5367(4) 0.0445(17) Uani 1 1 d .
C23 C 0.1248(3) 0.7312(3) 0.2869(3) 0.0275(12) Uani 1 1 d .
C24 C 0.2432(3) 0.7372(3) 0.3925(4) 0.0292(12) Uani 1 1 d .
C25 C 0.0608(3) 0.7685(4) 0.2238(3) 0.0302(12) Uani 1 1 d .
C26 C 0.3029(3) 0.7787(4) 0.4576(4) 0.0368(14) Uani 1 1 d .
C27 C 0.0027(3) 0.7088(4) 0.1845(4) 0.0339(13) Uani 1 1 d .
C28 C 0.3624(4) 0.7217(5) 0.4991(5) 0.0474(18) Uani 1 1 d .
C29 C -0.0600(4) 0.7419(4) 0.1140(4) 0.0420(16) Uani 1 1 d .
C30 C 0.4223(4) 0.7565(6) 0.5706(5) 0.065(3) Uani 1 1 d .
C31 C 0.3902(4) 0.1927(5) 0.4629(5) 0.056(2) Uani 1 1 d .
C32 C 0.3041(5) 0.2815(5) 0.4829(6) 0.060(2) Uani 1 1 d .
C33 C 0.2739(5) 0.2125(5) 0.3567(6) 0.065(3) Uani 1 1 d .
C34 C 0.3608(4) 0.3197(5) 0.3984(7) 0.065(3) Uani 1 1 d .
C35 C 0.4517(4) 0.2217(6) 0.5372(6) 0.064(3) Uani 1 1 d .
C36 C 0.2766(4) 0.2203(5) 0.5171(6) 0.058(2) Uani 1 1 d .
C37 C 0.2110(5) 0.2668(5) 0.3156(6) 0.060(2) Uani 1 1 d .
C38 C 0.3823(5) 0.3031(7) 0.3319(7) 0.081(4) Uani 1 1 d .
C39 C 0.1528(5) 0.2280(5) 0.2505(6) 0.067(3) Uani 1 1 d .
C40 C 0.2439(6) 0.2579(7) 0.5668(9) 0.087(4) Uani 1 1 d .
C41 C 0.5026(5) 0.1545(7) 0.5747(6) 0.078(3) Uani 1 1 d .
C42 C 0.4174(7) 0.3744(8) 0.3183(10) 0.110(6) Uani 1 1 d .
C43 C 0.0944(4) 0.2838(5) 0.2027(5) 0.054(2) Uani 1 1 d .
C44 C 0.5661(5) 0.1801(10) 0.6504(8) 0.114(6) Uani 1 1 d .
C45 C 0.2133(8) 0.1966(9) 0.5998(9) 0.101(4) Uani 1 1 d .
C46 C 0.4367(7) 0.3637(11) 0.2507(10) 0.132(7) Uani 1 1 d .

loop_
_atom_site_aniso_label
_atom_site_aniso_U_11
_atom_site_aniso_U_22
_atom_site_aniso_U_33
_atom_site_aniso_U_23
_atom_site_aniso_U_13
_atom_site_aniso_U_12
U1 0.03467(13) 0.02775(13) 0.02413(12) 0.00275(8) 0.01015(9) 0.00559(9)
U2 0.03366(13) 0.02486(13) 0.02274(12) 0.00028(8) 0.00855(9) -0.00022(8)
O1 0.031(2) 0.030(2) 0.025(2) -0.0006(17) 0.0072(17) 0.0005(17)
O2 0.035(2) 0.031(2) 0.026(2) -0.0005(17) 0.0092(18) -0.0009(18)
O3 0.043(3) 0.026(2) 0.031(2) -0.0036(18) 0.0142(19) -0.0034(19)
O4 0.038(3) 0.035(2) 0.028(2) -0.0015(19) 0.008(2) -0.005(2)
O5 0.045(3) 0.029(2) 0.034(2) 0.0016(19) 0.017(2) 0.007(2)
O6 0.043(3) 0.030(2) 0.033(2) 0.0062(19) 0.018(2) 0.0066(19)
O7 0.036(2) 0.033(2) 0.038(3) -0.007(2) 0.005(2) -0.0028(19)
O8 0.040(3) 0.047(3) 0.028(2) -0.001(2) 0.011(2) -0.001(2)
O9 0.049(3) 0.026(2) 0.038(2) 0.0066(19) 0.019(2) 0.012(2)
O10 0.039(3) 0.067(4) 0.034(3) 0.009(2) 0.006(2) -0.007(2)
O11 0.046(3) 0.048(3) 0.032(2) -0.002(2) 0.019(2) 0.001(2)
O12 0.040(3) 0.046(3) 0.026(2) 0.004(2) 0.010(2) -0.008(2)
O13 0.046(3) 0.051(3) 0.026(2) 0.005(2) 0.011(2) -0.002(2)
O14 0.067(4) 0.099(6) 0.043(3) -0.007(3) 0.033(3) -0.007(4)
O15 0.035(3) 0.056(3) 0.033(2) -0.005(2) 0.008(2) -0.003(2)
O16 0.051(4) 0.116(6) 0.052(4) -0.006(4) 0.010(3) -0.014(4)
O17 0.059(3) 0.041(3) 0.031(2) 0.001(2) 0.017(2) 0.001(2)
O18 0.044(3) 0.074(4) 0.030(3) -0.013(2) 0.014(2) -0.007(3)
O19 0.050(3) 0.075(4) 0.050(4) -0.003(3) 0.019(3) 0.002(3)
O20 0.057(3) 0.064(4) 0.043(3) 0.008(3) 0.022(3) -0.007(3)
O21 0.073(4) 0.067(4) 0.052(3) -0.008(3) 0.029(3) -0.005(3)
O22 0.035(6) 0.171(18) 0.064(9) 0.055(10) 0.000(6) -0.029(9)
O23 0.081(11) 0.103(13) 0.168(18) -0.030(12) 0.098(13) -0.047(9)
N1 0.033(3) 0.045(3) 0.037(3) 0.003(3) 0.013(2) 0.006(2)
N2 0.036(3) 0.024(2) 0.029(3) -0.001(2) 0.011(2) -0.002(2)
N3 0.027(2) 0.023(2) 0.026(2) 0.0005(19) 0.010(2) 0.0000(19)
N4 0.031(3) 0.043(4) 0.072(5) 0.018(3) 0.004(3) 0.001(3)
C1 0.035(3) 0.024(3) 0.029(3) 0.004(2) 0.013(2) -0.002(2)
C2 0.041(4) 0.024(3) 0.033(3) -0.006(2) 0.009(3) -0.004(3)
C3 0.042(3) 0.025(3) 0.030(3) -0.007(2) 0.011(3) -0.002(3)
C4 0.029(3) 0.024(3) 0.027(3) -0.003(2) 0.010(2) 0.001(2)
C5 0.029(3) 0.031(3) 0.022(3) -0.004(2) 0.008(2) -0.003(2)
C6 0.040(4) 0.053(5) 0.039(4) 0.004(3) 0.017(3) 0.008(3)
C7 0.035(4) 0.057(5) 0.048(4) 0.004(4) 0.014(3) 0.007(3)
C8 0.054(5) 0.051(5) 0.036(4) 0.003(3) 0.021(4) 0.006(4)
C9 0.056(5) 0.076(6) 0.066(6) -0.002(5) 0.035(5) 0.001(5)
C10 0.038(4) 0.061(5) 0.041(4) -0.002(4) 0.004(3) -0.001(4)
C11 0.038(4) 0.077(6) 0.063(5) 0.002(5) 0.015(4) 0.001(4)
C12 0.042(4) 0.029(3) 0.031(3) 0.000(3) 0.014(3) -0.001(3)
C13 0.049(4) 0.037(4) 0.031(3) -0.010(3) 0.019(3) -0.007(3)
C14 0.043(4) 0.038(4) 0.026(3) 0.002(3) 0.013(3) -0.002(3)
C15 0.045(4) 0.032(3) 0.037(3) 0.000(3) 0.018(3) -0.001(3)
C16 0.057(5) 0.087(7) 0.081(7) -0.003(6) 0.044(5) -0.003(5)
C17 0.033(3) 0.037(3) 0.032(3) -0.001(3) 0.017(3) -0.005(3)
C18 0.047(4) 0.032(3) 0.042(4) -0.004(3) 0.023(3) -0.003(3)
C19 0.045(4) 0.024(3) 0.045(4) -0.010(3) 0.022(3) 0.000(3)
C20 0.037(4) 0.057(5) 0.037(4) 0.012(3) 0.018(3) 0.002(3)
C21 0.056(5) 0.092(7) 0.042(4) 0.004(4) 0.029(4) 0.001(5)
C22 0.046(4) 0.056(5) 0.033(3) -0.010(3) 0.019(3) -0.013(3)
C23 0.028(3) 0.026(3) 0.024(3) -0.001(2) 0.007(2) -0.004(2)
C24 0.027(3) 0.026(3) 0.030(3) 0.003(2) 0.008(2) 0.004(2)
C25 0.027(3) 0.030(3) 0.026(3) 0.001(2) 0.005(2) -0.004(2)
C26 0.028(3) 0.038(4) 0.034(3) -0.002(3) 0.004(3) 0.001(3)
C27 0.032(3) 0.035(3) 0.030(3) -0.006(3) 0.008(3) -0.008(3)
C28 0.032(3) 0.055(5) 0.044(4) 0.011(4) 0.006(3) 0.015(3)
C29 0.033(3) 0.047(4) 0.033(3) 0.001(3) 0.001(3) -0.002(3)
C30 0.034(4) 0.084(7) 0.055(5) 0.005(5) -0.002(4) 0.008(4)
C31 0.040(4) 0.046(4) 0.064(5) 0.015(4) 0.003(4) 0.016(3)
C32 0.046(4) 0.042(4) 0.088(7) 0.005(4) 0.025(5) 0.005(4)
C33 0.048(5) 0.043(5) 0.071(6) 0.016(4) -0.006(4) -0.003(4)
C34 0.040(4) 0.050(5) 0.092(7) 0.029(5) 0.017(4) 0.002(4)
C35 0.027(4) 0.075(6) 0.067(6) 0.014(5) -0.003(4) 0.003(4)
C36 0.043(4) 0.045(4) 0.083(6) 0.009(4) 0.024(4) 0.003(3)
C37 0.044(4) 0.043(4) 0.067(6) -0.001(4) -0.001(4) 0.008(4)
C38 0.040(5) 0.084(7) 0.091(8) 0.044(6) 0.003(5) 0.003(5)
C39 0.050(5) 0.043(5) 0.079(6) 0.010(4) -0.003(4) 0.010(4)
C40 0.077(7) 0.060(6) 0.139(11) 0.003(7) 0.059(8) 0.007(5)
C41 0.039(4) 0.102(9) 0.076(7) 0.043(6) 0.006(4) 0.019(5)
C42 0.082(8) 0.093(9) 0.189(15) 0.084(10) 0.089(10) 0.042(7)
C43 0.042(4) 0.044(4) 0.059(5) 0.007(4) 0.005(4) 0.013(3)
C44 0.040(5) 0.175(15) 0.090(8) 0.068(10) -0.008(5) -0.002(7)
C45 0.121(11) 0.093(10) 0.107(10) -0.008(8) 0.067(9) -0.022(8)
C46 0.065(7) 0.176(17) 0.142(13) 0.102(13) 0.034(8) 0.024(9)

loop_
_atom_type_symbol
_atom_type_description
_atom_type_scat_dispersion_real
_atom_type_scat_dispersion_imag
_atom_type_scat_source
O O 0.0106 0.0060 'International Tables Vol C Tables 4.2.6.8 and 6.1.1.4'
U U -9.6767 9.6646 'International Tables Vol C Tables 4.2.6.8 and 6.1.1.4'
N N 0.0061 0.0033 'International Tables Vol C Tables 4.2.6.8 and 6.1.1.4'
C C 0.0033 0.0016 'International Tables Vol C Tables 4.2.6.8 and 6.1.1.4'

loop_
_geom_angle_atom_site_label_1
_geom_angle_atom_site_label_2
_geom_angle_atom_site_label_3
_geom_angle
O6 U1 O9 175.3(2)
O6 U1 O2 87.63(18)
O9 U1 O2 95.59(19)
O6 U1 O1 90.82(18)
O9 U1 O1 93.79(19)
O2 U1 O1 36.34(15)
O6 U1 O11 87.76(19)
O9 U1 O11 89.5(2)
O2 U1 O11 171.57(17)
O1 U1 O11 136.73(16)
O6 U1 O8 89.67(19)
O9 U1 O8 92.8(2)
O2 U1 O8 105.15(16)
O1 U1 O8 68.99(15)
O11 U1 O8 67.77(17)
O6 U1 O15 91.9(2)
O9 U1 O15 86.4(2)
O2 U1 O15 64.08(16)
O1 U1 O15 100.11(15)
O11 U1 O15 123.15(17)
O8 U1 O15 169.01(17)
O6 U1 N1 83.7(2)
O9 U1 N1 91.7(2)
O2 U1 N1 124.13(18)
O1 U1 N1 160.19(17)
O11 U1 N1 62.27(19)
O8 U1 N1 129.77(18)
O15 U1 N1 61.22(18)
O5 U2 O3 175.7(2)
O5 U2 O2 96.89(19)
O3 U2 O2 87.37(18)
O5 U2 O1 89.93(18)
O3 U2 O1 93.78(18)
O2 U2 O1 36.30(15)
O5 U2 O4 90.3(2)
O3 U2 O4 88.94(19)
O2 U2 O4 105.99(16)
O1 U2 O4 70.44(15)
O5 U2 O12 87.73(19)
O3 U2 O12 89.21(19)
O2 U2 O12 129.81(16)
O1 U2 O12 165.36(16)
O4 U2 O12 124.00(16)
O5 U2 O10 88.8(2)
O3 U2 O10 92.7(2)
O2 U2 O10 63.68(16)
O1 U2 O10 99.02(16)
O4 U2 O10 169.42(17)
O12 U2 O10 66.50(17)
O5 U2 N2 88.52(19)
O3 U2 N2 87.39(19)
O2 U2 N2 167.15(16)
O1 U2 N2 132.57(16)
O4 U2 N2 62.18(16)
O12 U2 N2 61.83(16)
O10 U2 N2 128.33(17)
O2 O1 U2 68.7(2)
O2 O1 U1 67.9(2)
U2 O1 U1 120.72(18)
O1 O2 U1 75.7(2)
O1 O2 U2 75.0(2)
U1 O2 U2 129.7(2)
C2 O4 U2 128.9(4)
C8 O11 U1 127.7(5)
C14 O12 U2 127.9(4)
C10 O15 U1 127.1(5)
C6 N1 C7 119.7(6)
C6 N1 U1 119.3(5)
C7 N1 U1 120.7(5)
C3 N2 C12 118.0(6)
C3 N2 U2 120.9(4)
C12 N2 U2 121.0(4)
C1 N3 C4 105.9(4)
C1 N3 C24 110.9(5)
C4 N3 C24 111.2(4)
C1 N3 C23 111.9(4)
C4 N3 C23 111.3(4)
C24 N3 C23 105.7(4)
C33 N4 C34 112.2(7)
C33 N4 C31 106.1(7)
C34 N4 C31 111.4(6)
C33 N4 C32 110.2(7)
C34 N4 C32 106.2(7)
C31 N4 C32 110.9(7)
N3 C1 C17 115.8(5)
O7 C2 O4 126.8(7)
O7 C2 C3 119.0(6)
O4 C2 C3 114.1(6)
N2 C3 C19 123.8(6)
N2 C3 C2 113.7(6)
C19 C3 C2 122.5(6)
C5 C4 N3 114.6(5)
C13 C5 C4 110.8(5)
N1 C6 C9 121.7(8)
N1 C6 C8 114.8(7)
C9 C6 C8 123.5(8)
N1 C7 C11 120.9(8)
N1 C7 C10 114.5(7)
C11 C7 C10 124.6(8)
O14 C8 O11 124.9(8)
O14 C8 C6 119.8(8)
O11 C8 C6 115.3(7)
C16 C9 C6 119.3(9)
O16 C10 O15 126.6(8)
O16 C10 C7 117.7(8)
O15 C10 C7 115.8(7)
C7 C11 C16 119.9(8)
N2 C12 C15 122.0(6)
N2 C12 C14 113.9(6)
C15 C12 C14 124.2(6)
C5 C13 C22 111.6(6)
O13 C14 O12 125.4(7)
O13 C14 C12 119.2(6)
O12 C14 C12 115.4(6)
C18 C15 C12 119.2(6)
C9 C16 C11 118.5(8)
C1 C17 C20 108.3(6)
C19 C18 C15 118.9(6)
C18 C19 C3 118.2(7)
C17 C20 C21 111.0(7)
C25 C23 N3 114.3(5)
C26 C24 N3 115.6(5)
C23 C25 C27 109.1(5)
C24 C26 C28 107.5(6)
C29 C27 C25 111.1(6)
C30 C28 C26 111.4(7)
N4 C31 C35 112.9(7)
C36 C32 N4 113.1(7)
N4 C33 C37 110.3(7)
N4 C34 C38 113.8(9)
C31 C35 C41 107.7(9)
C32 C36 C40 107.6(8)
C39 C37 C33 110.4(7)
C34 C38 C42 107.8(11)
C37 C39 C43 110.8(8)
C45 C40 C36 108.4(10)
C44 C41 C35 110.3(11)
C46 C42 C38 110.9(15)

loop_
_geom_bond_atom_site_label_1
_geom_bond_atom_site_label_2
_geom_bond_distance
U1 O6 1.780(4)
U1 O9 1.782(4)
U1 O2 2.283(4)
U1 O1 2.388(4)
U1 O11 2.429(5)
U1 O8 2.479(5)
U1 O15 2.511(5)
U1 N1 2.597(6)
U2 O5 1.781(5)
U2 O3 1.796(4)
U2 O2 2.297(4)
U2 O1 2.382(4)
U2 O4 2.425(5)
U2 O12 2.454(5)
U2 O10 2.503(5)
U2 N2 2.581(5)
O1 O2 1.460(6)
O4 C2 1.281(8)
O7 C2 1.227(8)
O11 C8 1.278(10)
O12 C14 1.271(8)
O13 C14 1.247(8)
O14 C8 1.242(10)
O15 C10 1.255(10)
O16 C10 1.241(10)
N1 C6 1.341(10)
N1 C7 1.346(10)
N2 C3 1.340(8)
N2 C12 1.344(8)
N3 C1 1.512(7)
N3 C4 1.522(7)
N3 C24 1.527(7)
N3 C23 1.528(7)
N4 C33 1.515(11)
N4 C34 1.519(11)
N4 C31 1.530(9)
N4 C32 1.556(13)
C1 C17 1.536(9)
C2 C3 1.525(9)
C3 C19 1.386(10)
C4 C5 1.520(8)
C5 C13 1.518(8)
C6 C9 1.395(12)
C6 C8 1.493(12)
C7 C11 1.386(12)
C7 C10 1.492(12)
C9 C16 1.374(15)
C11 C16 1.394(14)
C12 C15 1.394(9)
C12 C14 1.500(10)
C13 C22 1.533(10)
C15 C18 1.392(10)
C17 C20 1.538(9)
C18 C19 1.385(10)
C20 C21 1.553(11)
C23 C25 1.517(8)
C24 C26 1.522(9)
C25 C27 1.546(8)
C26 C28 1.536(9)
C27 C29 1.537(9)
C28 C30 1.531(12)
C31 C35 1.538(12)
C32 C36 1.502(12)
C33 C37 1.550(11)
C34 C38 1.538(17)
C35 C41 1.558(13)
C36 C40 1.535(15)
C37 C39 1.484(12)
C38 C42 1.541(16)
C39 C43 1.536(11)
C40 C45 1.528(17)
C41 C44 1.551(16)
C42 C46 1.51(2)
